data_2106305
loop_
_publ_author_name
'Einstein, F.W.B.'
'Tuck, D.G.'

_publ_section_title
;
 A refinement of the crystal structure of N H4 N O3 (H N O3)2
;
_journal_name_full 'Acta Crystallographica B (24,1968-38,1982)'
_journal_page_first 1117
_journal_page_last 1120
_journal_volume 26
_journal_year 1970
_chemical_formula_sum 'H6 N4 O9'
_chemical_name_systematic 'N H4 N O3 (H N O3)2'
_space_group_IT_number 18
_symmetry_space_group_name_Hall 'P 2bc 2'
_symmetry_space_group_name_H-M 'P 2 21 21'
_cell_angle_alpha 90
_cell_angle_beta 90
_cell_angle_gamma 90
_cell_formula_units_Z 2
_cell_length_a 6.57
_cell_length_b 12.64
_cell_length_c 4.56
_cell_volume 378.684
_citation_journal_id_ASTM ACBCAR
_cod_data_source_file Einstein_ACBCAR_1970_1782.cif
_cod_data_source_block H6N4O9
_cod_original_cell_volume 378.6843
_cod_original_sg_symbol_Hall 'P 2 2ab (z,x,y)'
_cod_database_code 2106305

loop_
_symmetry_equiv_pos_as_xyz
x,y,z
x,-y,-z
-x,y+1/2,-z+1/2
-x,-y+1/2,z+1/2

loop_
_atom_site_label
_atom_site_type_symbol
_atom_site_fract_x
_atom_site_fract_y
_atom_site_fract_z
_atom_site_occupancy
_atom_site_U_iso_or_equiv
O4 O-2 0.1106 0.1736 0.5147 1 0.0
O2 O-2 0.4902 0.4468 0.1871 1 0.0
O1 O-2 0.2043 0.5 0 1 0.0
N3 N-3 0.1182 0 0 1 0.0
O3 O-2 0.3222 0.2134 0.1654 1 0.0
N2 N+5 0.2248 0.2337 0.3847 1 0.0
N1 N+5 0.3933 0.5 0 1 0.0
O5 O-2 0.2408 0.3318 0.495 1 0.0
